data_4061540
_journal_name_full Organometallics
_journal_paper_doi 10.1021/om050312g
_journal_year 2005
_chemical_formula_sum 'C22 H35 B10 N Ti'
_chemical_formula_weight 469.51
_space_group_IT_number 14
_symmetry_cell_setting monoclinic
_symmetry_space_group_name_Hall '-P 2yn'
_symmetry_space_group_name_H-M 'P 1 21/n 1'
_cell_angle_alpha 90.00
_cell_angle_beta 105.3930(10)
_cell_angle_gamma 90.00
_cell_formula_units_Z 4
_cell_length_a 13.1715(8)
_cell_length_b 14.5913(9)
_cell_length_c 13.9730(8)
_cell_measurement_temperature 293(2)
_cell_volume 2589.1(3)
_diffrn_ambient_temperature 293(2)
_exptl_crystal_density_diffrn 1.204
_cod_original_sg_symbol_H-M 'P 21/n'
_cod_database_code 4061540

loop_
_symmetry_equiv_pos_as_xyz
'x, y, z'
'-x+1/2, y+1/2, -z+1/2'
'-x, -y, -z'
'x-1/2, -y-1/2, z-1/2'

loop_
_atom_site_label
_atom_site_type_symbol
_atom_site_fract_x
_atom_site_fract_y
_atom_site_fract_z
_atom_site_U_iso_or_equiv
_atom_site_adp_type
_atom_site_occupancy
_atom_site_symmetry_multiplicity
_atom_site_calc_flag
_atom_site_refinement_flags
_atom_site_disorder_assembly
_atom_site_disorder_group
N1 N 0.4359(3) 0.2682(3) 0.5322(3) 0.0315(10) Uani 1 1 d . . .
Ti1 Ti 0.34215(6) 0.35508(6) 0.56107(6) 0.0244(3) Uani 1 1 d . . .
C1 C 0.1284(4) 0.3365(3) 0.6437(4) 0.0288(12) Uani 1 1 d . . .
C2 C 0.1972(4) 0.2890(3) 0.5701(3) 0.0247(11) Uani 1 1 d . . .
C11 C 0.1825(4) 0.4197(3) 0.7074(4) 0.0349(13) Uani 1 1 d . . .
C12 C 0.2066(6) 0.3997(5) 0.8197(4) 0.063(2) Uani 1 1 d . . .
H12A H 0.2504 0.3463 0.8353 0.094 Uiso 1 1 calc R . .
H12B H 0.1419 0.3892 0.8373 0.094 Uiso 1 1 calc R . .
H12C H 0.2425 0.4512 0.8564 0.094 Uiso 1 1 calc R . .
C13 C 0.1121(5) 0.5056(4) 0.6859(5) 0.0607(19) Uani 1 1 d . . .
H13A H 0.1470 0.5556 0.7262 0.091 Uiso 1 1 calc R . .
H13B H 0.0465 0.4932 0.7010 0.091 Uiso 1 1 calc R . .
H13C H 0.0989 0.5217 0.6171 0.091 Uiso 1 1 calc R . .
C14 C 0.2861(4) 0.4396(3) 0.6828(3) 0.0289(12) Uani 1 1 d . . .
C15 C 0.3854(4) 0.3999(4) 0.7271(4) 0.0358(13) Uani 1 1 d . . .
H15A H 0.4005 0.3581 0.7840 0.043 Uiso 1 1 calc R . .
C16 C 0.4604(4) 0.4364(4) 0.6834(4) 0.0475(15) Uani 1 1 d . . .
H16A H 0.5366 0.4262 0.7055 0.057 Uiso 1 1 calc R . .
C17 C 0.4085(5) 0.5004(4) 0.6117(5) 0.0492(16) Uani 1 1 d . . .
H17A H 0.4427 0.5413 0.5741 0.059 Uiso 1 1 calc R . .
C18 C 0.3021(4) 0.5038(3) 0.6117(4) 0.0353(13) Uani 1 1 d . . .
H18A H 0.2491 0.5459 0.5727 0.042 Uiso 1 1 calc R . .
C21 C 0.5291(4) 0.2084(3) 0.5598(4) 0.0361(13) Uani 1 1 d . . .
C22 C 0.5425(6) 0.1843(6) 0.6679(5) 0.088(3) Uani 1 1 d . . .
H22A H 0.4808 0.1528 0.6747 0.132 Uiso 1 1 calc R . .
H22B H 0.5522 0.2394 0.7068 0.132 Uiso 1 1 calc R . .
H22C H 0.6029 0.1454 0.6906 0.132 Uiso 1 1 calc R . .
C23 C 0.6251(5) 0.2582(5) 0.5452(6) 0.073(2) Uani 1 1 d . . .
H23A H 0.6151 0.2710 0.4759 0.110 Uiso 1 1 calc R . .
H23B H 0.6863 0.2204 0.5686 0.110 Uiso 1 1 calc R . .
H23C H 0.6345 0.3146 0.5818 0.110 Uiso 1 1 calc R . .
C24 C 0.5118(6) 0.1232(4) 0.4961(6) 0.073(2) Uani 1 1 d . . .
H24A H 0.4516 0.0906 0.5048 0.110 Uiso 1 1 calc R . .
H24B H 0.5729 0.0847 0.5152 0.110 Uiso 1 1 calc R . .
H24C H 0.4998 0.1403 0.4276 0.110 Uiso 1 1 calc R . .
C25 C 0.4058(4) 0.3117(3) 0.4392(4) 0.0308(12) Uani 1 1 d . . .
H25 H 0.4370 0.2942 0.3896 0.037 Uiso 1 1 calc R . .
C26 C 0.3305(4) 0.3802(3) 0.4201(3) 0.0278(12) Uani 1 1 d . . .
C27 C 0.2998(4) 0.4364(3) 0.3307(3) 0.0287(12) Uani 1 1 d . . .
C28 C 0.3324(4) 0.4193(4) 0.2449(4) 0.0360(13) Uani 1 1 d . . .
H28A H 0.3728 0.3677 0.2416 0.043 Uiso 1 1 calc R . .
C29 C 0.3050(4) 0.4784(4) 0.1652(4) 0.0451(15) Uani 1 1 d . . .
H29A H 0.3272 0.4659 0.1087 0.054 Uiso 1 1 calc R . .
C30 C 0.2458(5) 0.5549(4) 0.1675(4) 0.0479(16) Uani 1 1 d . . .
H30A H 0.2293 0.5950 0.1139 0.057 Uiso 1 1 calc R . .
C31 C 0.2111(5) 0.5716(4) 0.2505(4) 0.0540(17) Uani 1 1 d . . .
H31A H 0.1698 0.6227 0.2528 0.065 Uiso 1 1 calc R . .
C32 C 0.2374(4) 0.5127(4) 0.3299(4) 0.0422(14) Uani 1 1 d . . .
H32A H 0.2125 0.5246 0.3850 0.051 Uiso 1 1 calc R . .
B3 B 0.1854(5) 0.2310(4) 0.6742(4) 0.0306(14) Uani 1 1 d . . .
H3 H 0.2522 0.2187 0.7394 0.037 Uiso 1 1 calc R . .
B4 B 0.0569(5) 0.2551(5) 0.6839(5) 0.0418(17) Uani 1 1 d . . .
H4 H 0.0389 0.2579 0.7564 0.050 Uiso 1 1 calc R . .
B5 B -0.0037(5) 0.3307(5) 0.5871(5) 0.0440(17) Uani 1 1 d . . .
H5 H -0.0608 0.3829 0.5958 0.053 Uiso 1 1 calc R . .
B6 B 0.0887(5) 0.3517(4) 0.5176(4) 0.0332(14) Uani 1 1 d . . .
H6 H 0.0932 0.4179 0.4814 0.040 Uiso 1 1 calc R . .
B7 B 0.1726(5) 0.1726(4) 0.5606(4) 0.0353(15) Uani 1 1 d . . .
H7 H 0.2307 0.1215 0.5516 0.042 Uiso 1 1 calc R . .
B8 B 0.0825(5) 0.1504(5) 0.6323(5) 0.0448(17) Uani 1 1 d . . .
H8 H 0.0816 0.0847 0.6707 0.054 Uiso 1 1 calc R . .
B9 B -0.0353(5) 0.2119(5) 0.5770(5) 0.0472(18) Uani 1 1 d . . .
H9 H -0.1132 0.1861 0.5788 0.057 Uiso 1 1 calc R . .
B10 B -0.0162(5) 0.2736(5) 0.4733(5) 0.0433(17) Uani 1 1 d . . .
H10 H -0.0815 0.2885 0.4077 0.052 Uiso 1 1 calc R . .
B11 B 0.1118(5) 0.2478(4) 0.4636(4) 0.0322(14) Uani 1 1 d . . .
H11 H 0.1300 0.2453 0.3912 0.039 Uiso 1 1 calc R . .
B12 B 0.0362(5) 0.1603(5) 0.5010(5) 0.0435(17) Uani 1 1 d . . .
H12 H 0.0049 0.1010 0.4538 0.052 Uiso 1 1 calc R . .

loop_
_atom_site_aniso_label
_atom_site_aniso_U_11
_atom_site_aniso_U_22
_atom_site_aniso_U_33
_atom_site_aniso_U_23
_atom_site_aniso_U_13
_atom_site_aniso_U_12
N1 0.029(2) 0.039(3) 0.025(2) 0.004(2) 0.0043(18) 0.009(2)
Ti1 0.0242(5) 0.0287(5) 0.0208(5) 0.0015(4) 0.0069(4) 0.0015(4)
C1 0.029(3) 0.033(3) 0.027(3) 0.006(2) 0.012(2) 0.003(2)
C2 0.026(3) 0.030(3) 0.018(2) -0.001(2) 0.007(2) 0.003(2)
C11 0.043(3) 0.034(3) 0.033(3) -0.007(2) 0.019(3) -0.003(3)
C12 0.094(5) 0.072(5) 0.033(3) -0.020(3) 0.036(4) -0.030(4)
C13 0.052(4) 0.046(4) 0.092(5) -0.021(4) 0.033(4) 0.003(3)
C14 0.041(3) 0.024(3) 0.022(3) -0.006(2) 0.009(2) -0.003(2)
C15 0.039(3) 0.042(3) 0.018(3) -0.007(2) -0.007(2) -0.005(3)
C16 0.031(3) 0.052(4) 0.052(4) -0.019(3) -0.002(3) -0.011(3)
C17 0.054(4) 0.037(3) 0.059(4) -0.007(3) 0.019(3) -0.020(3)
C18 0.047(4) 0.024(3) 0.035(3) -0.002(2) 0.010(3) -0.003(2)
C21 0.033(3) 0.033(3) 0.041(3) 0.000(3) 0.009(3) 0.011(2)
C22 0.093(6) 0.117(7) 0.053(4) 0.035(4) 0.018(4) 0.063(5)
C23 0.041(4) 0.074(5) 0.104(6) 0.001(4) 0.017(4) 0.009(4)
C24 0.067(5) 0.041(4) 0.099(6) -0.006(4) -0.001(4) 0.024(3)
C25 0.033(3) 0.036(3) 0.026(3) -0.003(2) 0.010(2) -0.001(3)
C26 0.025(3) 0.030(3) 0.028(3) 0.002(2) 0.006(2) 0.000(2)
C27 0.026(3) 0.037(3) 0.024(3) 0.004(2) 0.007(2) -0.004(2)
C28 0.036(3) 0.047(3) 0.026(3) 0.000(3) 0.009(2) 0.001(3)
C29 0.046(4) 0.070(4) 0.019(3) 0.005(3) 0.009(3) -0.006(3)
C30 0.055(4) 0.053(4) 0.033(3) 0.023(3) 0.005(3) 0.006(3)
C31 0.057(4) 0.055(4) 0.048(4) 0.017(3) 0.010(3) 0.023(3)
C32 0.047(4) 0.051(4) 0.033(3) 0.009(3) 0.018(3) 0.014(3)
B3 0.040(4) 0.029(3) 0.023(3) 0.006(3) 0.008(3) -0.001(3)
B4 0.041(4) 0.052(4) 0.037(4) 0.009(3) 0.019(3) -0.011(3)
B5 0.029(4) 0.053(4) 0.049(4) 0.005(3) 0.011(3) -0.001(3)
B6 0.037(4) 0.038(4) 0.023(3) 0.010(3) 0.005(3) 0.000(3)
B7 0.048(4) 0.023(3) 0.031(3) -0.004(3) 0.005(3) 0.000(3)
B8 0.051(4) 0.043(4) 0.037(4) 0.010(3) 0.005(3) -0.011(3)
B9 0.034(4) 0.056(5) 0.052(4) 0.003(4) 0.013(3) -0.014(3)
B10 0.033(4) 0.051(4) 0.037(4) 0.007(3) -0.007(3) -0.005(3)
B11 0.038(4) 0.037(4) 0.019(3) 0.002(3) 0.002(3) -0.008(3)
B12 0.049(4) 0.038(4) 0.038(4) 0.004(3) 0.002(3) -0.012(3)

loop_
_geom_bond_atom_site_label_1
_geom_bond_atom_site_label_2
_geom_bond_distance
_geom_bond_site_symmetry_2
_geom_bond_publ_flag
N1 C25 1.405(6) . ?
N1 C21 1.472(6) . ?
N1 Ti1 1.887(4) . ?
Ti1 C26 1.969(5) . ?
Ti1 C2 2.172(5) . ?
Ti1 C25 2.182(5) . ?
Ti1 C16 2.311(5) . ?
Ti1 C15 2.331(5) . ?
Ti1 C17 2.330(6) . ?
Ti1 C14 2.372(4) . ?
Ti1 C18 2.385(5) . ?
C1 C11 1.562(7) . ?
C1 C2 1.689(6) . ?
C1 B4 1.702(7) . ?
C1 B5 1.712(8) . ?
C1 B6 1.714(7) . ?
C1 B3 1.715(7) . ?
C2 B6 1.691(7) . ?
C2 B11 1.719(7) . ?
C2 B3 1.725(7) . ?
C2 B7 1.728(7) . ?
C11 C14 1.522(7) . ?
C11 C13 1.541(8) . ?
C11 C12 1.544(7) . ?
C14 C15 1.413(7) . ?
C14 C18 1.421(7) . ?
C15 C16 1.398(7) . ?
C16 C17 1.407(8) . ?
C17 C18 1.402(8) . ?
C21 C24 1.510(8) . ?
C21 C22 1.514(8) . ?
C21 C23 1.518(8) . ?
C25 C26 1.383(7) . ?
C26 C27 1.459(7) . ?
C27 C32 1.381(7) . ?
C27 C28 1.399(6) . ?
C28 C29 1.378(7) . ?
C29 C30 1.366(8) . ?
C30 C31 1.377(8) . ?
C31 C32 1.372(7) . ?
B3 B8 1.773(9) . ?
B3 B4 1.770(8) . ?
B3 B7 1.770(8) . ?
B4 B8 1.761(10) . ?
B4 B5 1.765(9) . ?
B4 B9 1.772(9) . ?
B5 B10 1.764(10) . ?
B5 B6 1.773(8) . ?
B5 B9 1.780(10) . ?
B6 B11 1.755(9) . ?
B6 B10 1.771(9) . ?
B7 B11 1.762(8) . ?
B7 B8 1.774(9) . ?
B7 B12 1.777(9) . ?
B8 B12 1.778(9) . ?
B8 B9 1.781(10) . ?
B9 B12 1.764(9) . ?
B9 B10 1.780(9) . ?
B10 B11 1.767(9) . ?
B10 B12 1.793(9) . ?
B11 B12 1.780(8) . ?
